data_9011424
loop_
_publ_author_name
'Ohmasa, M.'
'Nowacki, W.'

_publ_section_title
;
 The crystal structure of vrbaite, Hg3Tl4As8Sb2S20
 Locality: Allchar, Macedonia
;
_journal_name_full 'Zeitschrift fur Kristallographie'
_journal_page_first 360
_journal_page_last 380
_journal_paper_doi 10.1524/zkri.1971.134.5-6.360
_journal_volume 134
_journal_year 1971
_chemical_formula_sum 'As8 Hg3 S20 Sb2 Tl4'
_chemical_name_mineral Vrbaite
_space_group_IT_number 41
_space_group_name_Hall 'A 2 -2ab'
_space_group_name_H-M_alt 'A e a 2'
_symmetry_space_group_name_Hall 'A 2 -2ab'
_symmetry_space_group_name_H-M 'A e a 2'
_cell_angle_alpha 90
_cell_angle_beta 90
_cell_angle_gamma 90
_cell_length_a 11.287
_cell_length_b 23.389
_cell_length_c 13.399
_cell_formula_units_Z 4
_cell_volume 3537.224
_exptl_crystal_density_diffrn 5.452
_cod_original_sg_symbol_H-M 'A b a 2'
_cod_original_formula_sum 'Hg3 Tl4 As8 Sb2 S20'
_cod_database_code 9011424

loop_
_symmetry_equiv_pos_as_xyz
x,y,z
x,1/2+y,1/2+z
1/2+x,1/2-y,z
1/2+x,-y,1/2+z
1/2-x,1/2+y,z
1/2-x,+y,1/2+z
-x,-y,z
-x,1/2-y,1/2+z

loop_
_atom_site_aniso_label
_atom_site_aniso_U_11
_atom_site_aniso_U_22
_atom_site_aniso_U_33
_atom_site_aniso_U_12
_atom_site_aniso_U_13
_atom_site_aniso_U_23
Hg1 0.03117 0.02134 0.00864 -0.00562 0.00000 0.00000
Hg2 0.03717 0.03215 0.01273 -0.01217 -0.00873 0.01000
Tl1 0.04718 0.02439 0.03038 0.00682 -0.00169 0.00143
Tl2 0.03627 0.03797 0.02019 0.01337 0.00406 0.00651
As1 0.01439 0.00859 0.00919 0.00053 -0.00100 -0.00111
As2 0.01259 0.01303 0.00482 0.00067 -0.00061 0.00000
As3 0.01233 0.00915 0.00609 -0.00027 -0.00169 -0.00206
As4 0.00968 0.01247 0.00709 -0.00040 0.00130 -0.00238
Sb 0.01897 0.01247 0.01719 -0.00575 0.00153 -0.00254
S1 0.02704 0.01275 0.00900 0.00441 -0.00789 -0.00095
S2 0.02027 0.02189 0.00700 0.00067 -0.00077 0.00413
S3 0.01665 0.00970 0.02165 0.00308 -0.00268 -0.00048
S4 0.02801 0.01081 0.01010 -0.00227 0.00192 -0.00127
S5 0.01581 0.01635 0.00891 -0.00134 -0.00130 -0.00191
S6 0.01323 0.01774 0.00873 0.00053 -0.00046 -0.00175
S7 0.01904 0.01025 0.01382 0.00080 -0.00176 -0.00302
S8 0.01994 0.02217 0.00809 -0.00695 -0.00031 -0.00064
S9 0.02382 0.01691 0.01264 -0.00615 0.00781 -0.00143
S10 0.01814 0.01413 0.00719 0.00241 -0.00115 -0.00048

loop_
_atom_site_label
_atom_site_fract_x
_atom_site_fract_y
_atom_site_fract_z
Hg1 0.00000 0.00000 0.00000
Hg2 0.07614 0.05623 0.50323
Tl1 0.20730 0.38707 0.25336
Tl2 0.43836 0.27189 0.24997
As1 0.09991 0.05352 0.24328
As2 0.39537 0.04862 0.26024
As3 0.40562 0.30217 0.50620
As4 0.10902 0.29338 0.50094
Sb 0.28910 0.15836 0.49086
S1 0.01020 0.09060 0.10970
S2 0.18010 0.49540 0.38280
S3 0.24810 0.36430 0.50300
S4 0.17610 0.49960 0.12660
S5 0.47830 0.16620 0.39160
S6 0.18800 0.23430 0.38390
S7 0.25260 0.11850 0.25770
S8 0.47770 0.40920 0.35940
S9 0.47720 0.15710 0.11600
S10 0.17150 0.23490 0.11440

_database_code_amcsd 0010725
